data_4029137
loop_
_publ_author_name
'Algarra, Andr\'es G'
'Cross, Warren B.'
'Davies, David L.'
'Khamker, Qudsia'
'Macgregor, Stuart A.'
'McMullin, Claire L.'
'Singh, Kuldip'

_publ_section_title
;
 Combined experimental and computational investigations of rhodium- and
 ruthenium-catalyzed C-h functionalization of pyrazoles with alkynes.
;
_journal_issue 5
_journal_name_full 'The Journal of organic chemistry'
_journal_page_first 1954
_journal_page_last 1970
_journal_paper_doi 10.1021/jo402592z
_journal_volume 79
_journal_year 2014
_chemical_formula_moiety 'C16 H17 F3 N2 S'
_chemical_formula_sum 'C16 H17 F3 N2 S'
_chemical_formula_weight 326.38
_chemical_name_systematic
; 
 ? 
;
_space_group_IT_number 2
_symmetry_cell_setting triclinic
_symmetry_space_group_name_Hall '-P 1'
_symmetry_space_group_name_H-M 'P -1'
_atom_sites_solution_hydrogens geom
_atom_sites_solution_primary direct
_atom_sites_solution_secondary difmap
_audit_creation_method SHELXL-97
_cell_angle_alpha 88.270(5)
_cell_angle_beta 81.218(6)
_cell_angle_gamma 82.774(5)
_cell_formula_units_Z 4
_cell_length_a 8.548(2)
_cell_length_b 9.543(2)
_cell_length_c 19.894(5)
_cell_measurement_reflns_used 547
_cell_measurement_temperature 150(2)
_cell_measurement_theta_max 23.301
_cell_measurement_theta_min 2.378
_cell_volume 1591.0(6)
_computing_cell_refinement 'Bruker SMART'
_computing_data_collection 'Bruker SMART'
_computing_data_reduction 'Bruker SHELXTL'
_computing_molecular_graphics 'Bruker SHELXTL'
_computing_publication_material 'Bruker SHELXTL'
_computing_structure_refinement 'SHELXL-97 (Sheldrick, 1997)'
_computing_structure_solution 'SHELXS-97 (Sheldrick, 1990)'
_diffrn_ambient_temperature 150(2)
_diffrn_measured_fraction_theta_full 0.991
_diffrn_measured_fraction_theta_max 0.991
_diffrn_measurement_device_type 'Bruker apex 2000 CCD area detector'
_diffrn_measurement_method 'phi and omega scans'
_diffrn_radiation_monochromator graphite
_diffrn_radiation_source 'fine-focus sealed tube'
_diffrn_radiation_type MoK\a
_diffrn_radiation_wavelength 0.71073
_diffrn_reflns_av_R_equivalents 0.0973
_diffrn_reflns_av_sigmaI/netI 0.1408
_diffrn_reflns_limit_h_max 10
_diffrn_reflns_limit_h_min -10
_diffrn_reflns_limit_k_max 11
_diffrn_reflns_limit_k_min -11
_diffrn_reflns_limit_l_max 23
_diffrn_reflns_limit_l_min -23
_diffrn_reflns_number 11669
_diffrn_reflns_theta_full 25.00
_diffrn_reflns_theta_max 25.00
_diffrn_reflns_theta_min 1.04
_exptl_absorpt_coefficient_mu 0.231
_exptl_absorpt_correction_T_max 0.981
_exptl_absorpt_correction_T_min 0.512
_exptl_absorpt_correction_type empirical
_exptl_absorpt_process_details
;
absorption correction based on 2905 reflections(SADABS);Rint 0.1407 before
correction and 0.0508 after.
;
_exptl_crystal_colour colourless
_exptl_crystal_density_diffrn 1.363
_exptl_crystal_density_method 'not measured'
_exptl_crystal_description plate
_exptl_crystal_F_000 680
_exptl_crystal_size_max 0.40
_exptl_crystal_size_mid 0.21
_exptl_crystal_size_min 0.05
_refine_diff_density_max 0.385
_refine_diff_density_min -0.369
_refine_diff_density_rms 0.085
_refine_ls_extinction_method none
_refine_ls_goodness_of_fit_ref 0.896
_refine_ls_hydrogen_treatment constr
_refine_ls_matrix_type full
_refine_ls_number_parameters 401
_refine_ls_number_reflns 5558
_refine_ls_number_restraints 0
_refine_ls_restrained_S_all 0.896
_refine_ls_R_factor_all 0.1188
_refine_ls_R_factor_gt 0.0645
_refine_ls_shift/su_max 0.001
_refine_ls_shift/su_mean 0.000
_refine_ls_structure_factor_coef Fsqd
_refine_ls_weighting_details 'calc w=1/[\s^2^(Fo^2^)+(0.0452P)^2^+0.0000P] where P=(Fo^2^+2Fc^2^)/3'
_refine_ls_weighting_scheme calc
_refine_ls_wR_factor_gt 0.1217
_refine_ls_wR_factor_ref 0.1436
_reflns_number_gt 3093
_reflns_number_total 5558
_reflns_threshold_expression >2sigma(I)
_cod_data_source_file jo402592z_si_003.cif
_cod_data_source_block 13040
_cod_depositor_comments
;
The following automatic conversions were performed:

'_symmetry_cell_setting' value 'Triclinic' changed to 'triclinic'
according to
/usr/data/users/saulius/crontab/automatic-downloads/current/ACS/lib/dictionaries/cif_core.dic
dictionary named 'cif_core.dic' version 2.4.2 from 2011-04-26.

Automatic conversion script
Id: cif_fix_values 2281 2013-09-26 08:29:07Z andrius 
;
_cod_original_cell_volume 1591.0(7)
_cod_original_sg_symbol_H-M P-1
_cod_database_code 4029137

loop_
_symmetry_equiv_pos_as_xyz
'x, y, z'
'-x, -y, -z'

loop_
_atom_site_label
_atom_site_type_symbol
_atom_site_fract_x
_atom_site_fract_y
_atom_site_fract_z
_atom_site_U_iso_or_equiv
_atom_site_adp_type
_atom_site_occupancy
_atom_site_symmetry_multiplicity
_atom_site_calc_flag
_atom_site_refinement_flags
S1 S 0.61064(13) 1.29618(10) 1.12778(5) 0.0364(3) Uani 1 1 d .
F1 F 0.5816(4) 0.7204(2) 1.26955(12) 0.0759(9) Uani 1 1 d .
F2 F 0.7299(3) 0.5784(3) 1.20078(13) 0.0729(9) Uani 1 1 d .
F3 F 0.4842(4) 0.6110(3) 1.19761(14) 0.0782(9) Uani 1 1 d .
N1 N 0.6678(4) 0.7667(3) 1.09082(15) 0.0293(8) Uani 1 1 d .
N2 N 0.6769(3) 0.8963(3) 1.06086(14) 0.0272(7) Uani 1 1 d .
C1 C 0.6297(4) 0.7967(4) 1.15688(18) 0.0293(9) Uani 1 1 d .
C2 C 0.6136(4) 0.9396(4) 1.17123(18) 0.0293(9) Uani 1 1 d .
H2 H 0.5875 0.9835 1.2144 0.035 Uiso 1 1 calc R
C3 C 0.6442(4) 1.0029(4) 1.10837(18) 0.0266(9) Uani 1 1 d .
C4 C 0.6475(4) 1.1429(4) 1.08166(18) 0.0296(9) Uani 1 1 d .
C5 C 0.6805(4) 1.1667(4) 1.01270(18) 0.0289(9) Uani 1 1 d .
C6 C 0.6706(5) 1.3153(4) 0.9979(2) 0.0346(10) Uani 1 1 d .
H6 H 0.6866 1.3536 0.9531 0.042 Uiso 1 1 calc R
C7 C 0.6362(5) 1.3950(4) 1.0543(2) 0.0393(11) Uani 1 1 d .
H7 H 0.6270 1.4953 1.0535 0.047 Uiso 1 1 calc R
C8 C 0.7166(4) 1.0510(4) 0.96562(17) 0.0275(9) Uani 1 1 d .
C9 C 0.7135(4) 0.9164(4) 0.99077(17) 0.0266(9) Uani 1 1 d .
C10 C 0.6067(6) 0.6783(4) 1.2060(2) 0.0421(11) Uani 1 1 d .
C11 C 0.7607(5) 1.0841(4) 0.89086(17) 0.0330(10) Uani 1 1 d .
H11A H 0.6872 1.1659 0.8783 0.040 Uiso 1 1 calc R
H11B H 0.7457 1.0023 0.8641 0.040 Uiso 1 1 calc R
C12 C 0.9315(5) 1.1172(4) 0.87171(19) 0.0405(11) Uani 1 1 d .
H12A H 1.0062 1.0310 0.8771 0.049 Uiso 1 1 calc R
H12B H 0.9523 1.1897 0.9027 0.049 Uiso 1 1 calc R
C13 C 0.9610(5) 1.1712(5) 0.7983(2) 0.0605(14) Uani 1 1 d .
H13A H 0.9379 1.1005 0.7676 0.091 Uiso 1 1 calc R
H13B H 1.0727 1.1882 0.7865 0.091 Uiso 1 1 calc R
H13C H 0.8913 1.2596 0.7936 0.091 Uiso 1 1 calc R
C14 C 0.7512(4) 0.7825(4) 0.94961(18) 0.0303(9) Uani 1 1 d .
H14A H 0.7336 0.8050 0.9022 0.036 Uiso 1 1 calc R
H14B H 0.6765 0.7150 0.9686 0.036 Uiso 1 1 calc R
C15 C 0.9215(5) 0.7118(4) 0.9488(2) 0.0408(11) Uani 1 1 d .
H15A H 0.9386 0.6857 0.9959 0.049 Uiso 1 1 calc R
H15B H 0.9968 0.7796 0.9310 0.049 Uiso 1 1 calc R
C16 C 0.9566(5) 0.5799(4) 0.9051(2) 0.0471(12) Uani 1 1 d .
H16A H 0.8750 0.5171 0.9193 0.071 Uiso 1 1 calc R
H16B H 1.0617 0.5308 0.9106 0.071 Uiso 1 1 calc R
H16C H 0.9556 0.6070 0.8572 0.071 Uiso 1 1 calc R
S1A S 0.19973(13) 0.79912(10) 0.37030(5) 0.0350(3) Uani 1 1 d .
F1A F 0.2453(4) 0.2292(2) 0.23222(12) 0.0832(10) Uani 1 1 d .
F2A F 0.3452(3) 0.0795(2) 0.29998(12) 0.0605(8) Uani 1 1 d .
F3A F 0.0949(3) 0.1234(3) 0.30800(13) 0.0670(8) Uani 1 1 d .
N1A N 0.2223(4) 0.2686(3) 0.41020(15) 0.0300(8) Uani 1 1 d .
N2A N 0.2157(3) 0.3979(3) 0.43906(14) 0.0267(7) Uani 1 1 d .
C1A C 0.2275(4) 0.3004(4) 0.34409(18) 0.0296(9) Uani 1 1 d .
C2A C 0.2250(4) 0.4438(4) 0.32866(18) 0.0293(9) Uani 1 1 d .
H2A H 0.2278 0.4887 0.2853 0.035 Uiso 1 1 calc R
C3A C 0.2175(4) 0.5055(4) 0.39123(18) 0.0271(9) Uani 1 1 d .
C4A C 0.2053(4) 0.6445(4) 0.41677(18) 0.0265(9) Uani 1 1 d .
C5A C 0.1911(4) 0.6661(4) 0.48557(18) 0.0268(9) Uani 1 1 d .
C6A C 0.1727(4) 0.8145(4) 0.50026(19) 0.0315(10) Uani 1 1 d .
H6A H 0.1605 0.8514 0.5448 0.038 Uiso 1 1 calc R
C7A C 0.1748(5) 0.8953(4) 0.44328(19) 0.0359(10) Uani 1 1 d .
H7A H 0.1636 0.9956 0.4437 0.043 Uiso 1 1 calc R
C8A C 0.1947(4) 0.5490(4) 0.53300(18) 0.0290(9) Uani 1 1 d .
C9A C 0.2079(4) 0.4145(4) 0.50887(18) 0.0275(9) Uani 1 1 d .
C10A C 0.2298(6) 0.1848(4) 0.2960(2) 0.0387(11) Uani 1 1 d .
C11A C 0.1901(4) 0.5823(4) 0.60711(17) 0.0323(10) Uani 1 1 d .
H11C H 0.1633 0.4985 0.6350 0.039 Uiso 1 1 calc R
H11D H 0.1040 0.6605 0.6201 0.039 Uiso 1 1 calc R
C12A C 0.3470(5) 0.6241(4) 0.62358(19) 0.0387(10) Uani 1 1 d .
H12C H 0.4238 0.5380 0.6260 0.046 Uiso 1 1 calc R
H12D H 0.3927 0.6853 0.5866 0.046 Uiso 1 1 calc R
C13A C 0.3235(5) 0.7020(4) 0.69071(19) 0.0490(12) Uani 1 1 d .
H13D H 0.2551 0.7916 0.6871 0.073 Uiso 1 1 calc R
H13E H 0.4272 0.7209 0.7011 0.073 Uiso 1 1 calc R
H13F H 0.2730 0.6437 0.7271 0.073 Uiso 1 1 calc R
C14A C 0.2162(5) 0.2804(4) 0.55125(18) 0.0318(10) Uani 1 1 d .
H14C H 0.1657 0.3030 0.5985 0.038 Uiso 1 1 calc R
H14D H 0.1535 0.2136 0.5332 0.038 Uiso 1 1 calc R
C15A C 0.3830(5) 0.2087(4) 0.5526(2) 0.0402(11) Uani 1 1 d .
H15C H 0.4462 0.2743 0.5711 0.048 Uiso 1 1 calc R
H15D H 0.4342 0.1852 0.5055 0.048 Uiso 1 1 calc R
C16A C 0.3835(5) 0.0744(4) 0.5957(2) 0.0487(12) Uani 1 1 d .
H16D H 0.3328 0.0973 0.6423 0.073 Uiso 1 1 calc R
H16E H 0.4937 0.0315 0.5962 0.073 Uiso 1 1 calc R
H16F H 0.3244 0.0078 0.5765 0.073 Uiso 1 1 calc R

loop_
_atom_site_aniso_label
_atom_site_aniso_U_11
_atom_site_aniso_U_22
_atom_site_aniso_U_33
_atom_site_aniso_U_23
_atom_site_aniso_U_13
_atom_site_aniso_U_12
S1 0.0505(7) 0.0222(6) 0.0375(6) -0.0079(4) -0.0089(5) -0.0038(5)
F1 0.150(3) 0.0402(16) 0.0317(15) -0.0007(12) 0.0099(16) -0.0175(17)
F2 0.084(2) 0.0419(16) 0.076(2) 0.0227(14) 0.0155(16) 0.0189(15)
F3 0.095(2) 0.068(2) 0.083(2) 0.0273(16) -0.0201(18) -0.0497(18)
N1 0.036(2) 0.0209(18) 0.0296(19) -0.0018(14) 0.0002(15) -0.0048(15)
N2 0.036(2) 0.0194(17) 0.0271(18) -0.0036(14) -0.0044(15) -0.0047(15)
C1 0.033(2) 0.025(2) 0.029(2) 0.0013(17) -0.0027(18) -0.0018(18)
C2 0.037(3) 0.023(2) 0.028(2) -0.0065(17) -0.0033(18) -0.0042(18)
C3 0.028(2) 0.025(2) 0.027(2) -0.0063(17) -0.0026(17) -0.0024(18)
C4 0.035(2) 0.024(2) 0.033(2) -0.0061(17) -0.0120(19) -0.0034(18)
C5 0.033(2) 0.024(2) 0.031(2) -0.0010(17) -0.0060(18) -0.0034(18)
C6 0.043(3) 0.027(2) 0.036(2) 0.0047(18) -0.011(2) -0.008(2)
C7 0.050(3) 0.023(2) 0.047(3) -0.0002(19) -0.014(2) -0.004(2)
C8 0.031(2) 0.027(2) 0.026(2) -0.0012(17) -0.0058(18) -0.0049(18)
C9 0.029(2) 0.030(2) 0.022(2) -0.0063(17) -0.0043(17) -0.0053(18)
C10 0.055(3) 0.032(3) 0.036(3) -0.006(2) 0.004(2) -0.003(2)
C11 0.040(3) 0.033(2) 0.030(2) 0.0030(18) -0.0132(19) -0.010(2)
C12 0.041(3) 0.050(3) 0.032(2) 0.002(2) -0.004(2) -0.014(2)
C13 0.063(3) 0.084(4) 0.041(3) 0.017(3) -0.011(2) -0.031(3)
C14 0.037(3) 0.031(2) 0.024(2) -0.0067(17) -0.0021(18) -0.0064(19)
C15 0.039(3) 0.031(2) 0.053(3) -0.009(2) -0.005(2) -0.004(2)
C16 0.047(3) 0.031(2) 0.060(3) -0.010(2) 0.003(2) -0.002(2)
S1A 0.0491(7) 0.0217(5) 0.0343(6) 0.0019(4) -0.0056(5) -0.0066(5)
F1A 0.186(3) 0.0357(15) 0.0295(15) -0.0064(12) -0.0157(17) -0.0184(18)
F2A 0.073(2) 0.0364(15) 0.0667(18) -0.0220(13) -0.0016(15) 0.0105(14)
F3A 0.065(2) 0.0527(17) 0.086(2) -0.0337(15) -0.0030(16) -0.0191(15)
N1A 0.041(2) 0.0177(17) 0.0305(19) -0.0066(14) -0.0044(16) -0.0021(15)
N2A 0.032(2) 0.0204(17) 0.0270(18) -0.0024(14) -0.0023(15) -0.0030(14)
C1A 0.038(3) 0.024(2) 0.028(2) -0.0033(17) -0.0045(18) -0.0038(18)
C2A 0.037(3) 0.028(2) 0.022(2) -0.0017(17) -0.0052(18) -0.0035(19)
C3A 0.029(2) 0.026(2) 0.026(2) 0.0016(17) -0.0034(17) -0.0049(18)
C4A 0.031(2) 0.020(2) 0.029(2) 0.0014(16) -0.0070(18) -0.0047(17)
C5A 0.029(2) 0.024(2) 0.030(2) -0.0039(17) -0.0079(18) -0.0075(17)
C6A 0.041(3) 0.025(2) 0.030(2) -0.0064(17) -0.0056(19) -0.0068(19)
C7A 0.045(3) 0.022(2) 0.042(3) -0.0050(19) -0.006(2) -0.0070(19)
C8A 0.029(2) 0.029(2) 0.031(2) 0.0001(18) -0.0053(18) -0.0059(18)
C9A 0.028(2) 0.027(2) 0.027(2) 0.0011(17) -0.0026(17) -0.0014(18)
C10A 0.055(3) 0.029(2) 0.032(3) -0.0054(19) -0.003(2) -0.006(2)
C11A 0.039(3) 0.031(2) 0.028(2) -0.0007(17) -0.0061(19) -0.0074(19)
C12A 0.044(3) 0.040(3) 0.035(2) -0.0016(19) -0.011(2) -0.010(2)
C13A 0.061(3) 0.051(3) 0.042(3) -0.004(2) -0.021(2) -0.021(2)
C14A 0.043(3) 0.027(2) 0.027(2) -0.0011(17) -0.0029(19) -0.0087(19)
C15A 0.044(3) 0.028(2) 0.051(3) 0.004(2) -0.015(2) -0.003(2)
C16A 0.056(3) 0.032(2) 0.063(3) 0.000(2) -0.023(2) -0.008(2)

loop_
_atom_type_symbol
_atom_type_description
_atom_type_scat_dispersion_real
_atom_type_scat_dispersion_imag
_atom_type_scat_source
C C 0.0033 0.0016 'International Tables Vol C Tables 4.2.6.8 and 6.1.1.4'
H H 0.0000 0.0000 'International Tables Vol C Tables 4.2.6.8 and 6.1.1.4'
N N 0.0061 0.0033 'International Tables Vol C Tables 4.2.6.8 and 6.1.1.4'
F F 0.0171 0.0103 'International Tables Vol C Tables 4.2.6.8 and 6.1.1.4'
S S 0.1246 0.1234 'International Tables Vol C Tables 4.2.6.8 and 6.1.1.4'

loop_
_geom_angle_atom_site_label_1
_geom_angle_atom_site_label_2
_geom_angle_atom_site_label_3
_geom_angle
C7 S1 C4 90.70(18)
C1 N1 N2 103.2(3)
N1 N2 C3 111.6(3)
N1 N2 C9 123.3(3)
C3 N2 C9 125.1(3)
N1 C1 C2 114.3(3)
N1 C1 C10 118.3(3)
C2 C1 C10 127.3(3)
C3 C2 C1 103.8(3)
C3 C2 H2 128.1
C1 C2 H2 128.1
C2 C3 N2 107.1(3)
C2 C3 C4 137.2(3)
N2 C3 C4 115.7(3)
C5 C4 C3 120.7(3)
C5 C4 S1 112.9(3)
C3 C4 S1 126.4(3)
C4 C5 C6 110.6(3)
C4 C5 C8 121.1(3)
C6 C5 C8 128.3(3)
C7 C6 C5 112.9(3)
C7 C6 H6 123.5
C5 C6 H6 123.5
C6 C7 S1 112.9(3)
C6 C7 H7 123.6
S1 C7 H7 123.6
C9 C8 C5 118.6(3)
C9 C8 C11 123.0(3)
C5 C8 C11 118.4(3)
C8 C9 N2 118.8(3)
C8 C9 C14 126.1(3)
N2 C9 C14 115.1(3)
F1 C10 F2 106.4(4)
F1 C10 F3 106.7(4)
F2 C10 F3 104.4(3)
F1 C10 C1 112.4(3)
F2 C10 C1 113.4(3)
F3 C10 C1 113.0(4)
C8 C11 C12 113.5(3)
C8 C11 H11A 108.9
C12 C11 H11A 108.9
C8 C11 H11B 108.9
C12 C11 H11B 108.9
H11A C11 H11B 107.7
C11 C12 C13 110.9(3)
C11 C12 H12A 109.5
C13 C12 H12A 109.5
C11 C12 H12B 109.5
C13 C12 H12B 109.5
H12A C12 H12B 108.0
C12 C13 H13A 109.5
C12 C13 H13B 109.5
H13A C13 H13B 109.5
C12 C13 H13C 109.5
H13A C13 H13C 109.5
H13B C13 H13C 109.5
C9 C14 C15 113.5(3)
C9 C14 H14A 108.9
C15 C14 H14A 108.9
C9 C14 H14B 108.9
C15 C14 H14B 108.9
H14A C14 H14B 107.7
C14 C15 C16 111.9(3)
C14 C15 H15A 109.2
C16 C15 H15A 109.2
C14 C15 H15B 109.2
C16 C15 H15B 109.2
H15A C15 H15B 107.9
C15 C16 H16A 109.5
C15 C16 H16B 109.5
H16A C16 H16B 109.5
C15 C16 H16C 109.5
H16A C16 H16C 109.5
H16B C16 H16C 109.5
C7A S1A C4A 90.68(18)
C1A N1A N2A 102.9(3)
N1A N2A C3A 112.0(3)
N1A N2A C9A 122.4(3)
C3A N2A C9A 125.6(3)
N1A C1A C2A 114.5(3)
N1A C1A C10A 118.5(3)
C2A C1A C10A 126.9(3)
C3A C2A C1A 103.8(3)
C3A C2A H2A 128.1
C1A C2A H2A 128.1
N2A C3A C2A 106.9(3)
N2A C3A C4A 116.1(3)
C2A C3A C4A 137.0(3)
C5A C4A C3A 120.3(3)
C5A C4A S1A 112.9(3)
C3A C4A S1A 126.8(3)
C4A C5A C6A 110.9(3)
C4A C5A C8A 121.2(3)
C6A C5A C8A 127.9(3)
C7A C6A C5A 112.1(3)
C7A C6A H6A 123.9
C5A C6A H6A 123.9
C6A C7A S1A 113.4(3)
C6A C7A H7A 123.3
S1A C7A H7A 123.3
C9A C8A C5A 119.0(3)
C9A C8A C11A 123.5(3)
C5A C8A C11A 117.4(3)
C8A C9A N2A 117.9(3)
C8A C9A C14A 125.8(3)
N2A C9A C14A 116.3(3)
F1A C10A F2A 107.0(3)
F1A C10A F3A 107.1(4)
F2A C10A F3A 104.4(3)
F1A C10A C1A 112.3(3)
F2A C10A C1A 113.9(4)
F3A C10A C1A 111.6(3)
C8A C11A C12A 113.7(3)
C8A C11A H11C 108.8
C12A C11A H11C 108.8
C8A C11A H11D 108.8
C12A C11A H11D 108.8
H11C C11A H11D 107.7
C13A C12A C11A 111.9(3)
C13A C12A H12C 109.2
C11A C12A H12C 109.2
C13A C12A H12D 109.2
C11A C12A H12D 109.2
H12C C12A H12D 107.9
C12A C13A H13D 109.5
C12A C13A H13E 109.5
H13D C13A H13E 109.5
C12A C13A H13F 109.5
H13D C13A H13F 109.5
H13E C13A H13F 109.5
C15A C14A C9A 114.1(3)
C15A C14A H14C 108.7
C9A C14A H14C 108.7
C15A C14A H14D 108.7
C9A C14A H14D 108.7
H14C C14A H14D 107.6
C14A C15A C16A 111.6(3)
C14A C15A H15C 109.3
C16A C15A H15C 109.3
C14A C15A H15D 109.3
C16A C15A H15D 109.3
H15C C15A H15D 108.0
C15A C16A H16D 109.5
C15A C16A H16E 109.5
H16D C16A H16E 109.5
C15A C16A H16F 109.5
H16D C16A H16F 109.5
H16E C16A H16F 109.5

loop_
_geom_bond_atom_site_label_1
_geom_bond_atom_site_label_2
_geom_bond_distance
S1 C7 1.716(4)
S1 C4 1.720(4)
F1 C10 1.317(4)
F2 C10 1.322(4)
F3 C10 1.329(5)
N1 C1 1.335(4)
N1 N2 1.363(4)
N2 C3 1.382(4)
N2 C9 1.395(4)
C1 C2 1.387(5)
C1 C10 1.483(5)
C2 C3 1.375(5)
C2 H2 0.9500
C3 C4 1.425(5)
C4 C5 1.376(5)
C5 C6 1.435(5)
C5 C8 1.442(5)
C6 C7 1.349(5)
C6 H6 0.9500
C7 H7 0.9500
C8 C9 1.366(5)
C8 C11 1.511(5)
C9 C14 1.513(4)
C11 C12 1.522(5)
C11 H11A 0.9900
C11 H11B 0.9900
C12 C13 1.529(5)
C12 H12A 0.9900
C12 H12B 0.9900
C13 H13A 0.9800
C13 H13B 0.9800
C13 H13C 0.9800
C14 C15 1.523(5)
C14 H14A 0.9900
C14 H14B 0.9900
C15 C16 1.524(5)
C15 H15A 0.9900
C15 H15B 0.9900
C16 H16A 0.9800
C16 H16B 0.9800
C16 H16C 0.9800
S1A C7A 1.712(4)
S1A C4A 1.716(3)
F1A C10A 1.317(4)
F2A C10A 1.326(4)
F3A C10A 1.345(4)
N1A C1A 1.336(4)
N1A N2A 1.368(4)
N2A C3A 1.379(4)
N2A C9A 1.393(4)
C1A C2A 1.391(5)
C1A C10A 1.479(5)
C2A C3A 1.382(4)
C2A H2A 0.9500
C3A C4A 1.421(5)
C4A C5A 1.375(5)
C5A C6A 1.439(5)
C5A C8A 1.441(5)
C6A C7A 1.350(5)
C6A H6A 0.9500
C7A H7A 0.9500
C8A C9A 1.370(5)
C8A C11A 1.511(5)
C9A C14A 1.511(5)
C11A C12A 1.530(5)
C11A H11C 0.9900
C11A H11D 0.9900
C12A C13A 1.522(5)
C12A H12C 0.9900
C12A H12D 0.9900
C13A H13D 0.9800
C13A H13E 0.9800
C13A H13F 0.9800
C14A C15A 1.506(5)
C14A H14C 0.9900
C14A H14D 0.9900
C15A C16A 1.521(5)
C15A H15C 0.9900
C15A H15D 0.9900
C16A H16D 0.9800
C16A H16E 0.9800
C16A H16F 0.9800

loop_
_geom_torsion_atom_site_label_1
_geom_torsion_atom_site_label_2
_geom_torsion_atom_site_label_3
_geom_torsion_atom_site_label_4
_geom_torsion
C1 N1 N2 C3 -0.1(4)
C1 N1 N2 C9 -179.7(3)
N2 N1 C1 C2 0.0(4)
N2 N1 C1 C10 179.0(3)
N1 C1 C2 C3 0.2(5)
C10 C1 C2 C3 -178.8(4)
C1 C2 C3 N2 -0.2(4)
C1 C2 C3 C4 178.4(4)
N1 N2 C3 C2 0.2(4)
C9 N2 C3 C2 179.8(3)
N1 N2 C3 C4 -178.7(3)
C9 N2 C3 C4 0.8(5)
C2 C3 C4 C5 -178.2(4)
N2 C3 C4 C5 0.4(5)
C2 C3 C4 S1 1.0(7)
N2 C3 C4 S1 179.5(3)
C7 S1 C4 C5 0.9(3)
C7 S1 C4 C3 -178.3(4)
C3 C4 C5 C6 177.6(3)
S1 C4 C5 C6 -1.6(4)
C3 C4 C5 C8 -1.6(6)
S1 C4 C5 C8 179.2(3)
C4 C5 C6 C7 1.7(5)
C8 C5 C6 C7 -179.2(4)
C5 C6 C7 S1 -1.0(4)
C4 S1 C7 C6 0.1(3)
C4 C5 C8 C9 1.6(6)
C6 C5 C8 C9 -177.4(4)
C4 C5 C8 C11 -176.7(3)
C6 C5 C8 C11 4.3(6)
C5 C8 C9 N2 -0.5(5)
C11 C8 C9 N2 177.7(3)
C5 C8 C9 C14 -178.6(3)
C11 C8 C9 C14 -0.4(6)
N1 N2 C9 C8 178.7(3)
C3 N2 C9 C8 -0.7(5)
N1 N2 C9 C14 -2.9(5)
C3 N2 C9 C14 177.6(3)
N1 C1 C10 F1 175.2(4)
C2 C1 C10 F1 -6.0(6)
N1 C1 C10 F2 54.5(5)
C2 C1 C10 F2 -126.7(4)
N1 C1 C10 F3 -64.1(5)
C2 C1 C10 F3 114.8(4)
C9 C8 C11 C12 -100.4(4)
C5 C8 C11 C12 77.8(4)
C8 C11 C12 C13 -171.4(3)
C8 C9 C14 C15 97.5(4)
N2 C9 C14 C15 -80.7(4)
C9 C14 C15 C16 -178.2(3)
C1A N1A N2A C3A -0.2(4)
C1A N1A N2A C9A 179.7(3)
N2A N1A C1A C2A 0.2(4)
N2A N1A C1A C10A -177.9(3)
N1A C1A C2A C3A 0.0(4)
C10A C1A C2A C3A 177.8(4)
N1A N2A C3A C2A 0.2(4)
C9A N2A C3A C2A -179.7(3)
N1A N2A C3A C4A 177.8(3)
C9A N2A C3A C4A -2.1(5)
C1A C2A C3A N2A -0.1(4)
C1A C2A C3A C4A -177.0(4)
N2A C3A C4A C5A -0.6(5)
C2A C3A C4A C5A 176.1(4)
N2A C3A C4A S1A -178.4(3)
C2A C3A C4A S1A -1.8(7)
C7A S1A C4A C5A -1.0(3)
C7A S1A C4A C3A 177.0(4)
C3A C4A C5A C6A -177.2(3)
S1A C4A C5A C6A 0.9(4)
C3A C4A C5A C8A 2.5(5)
S1A C4A C5A C8A -179.4(3)
C4A C5A C6A C7A -0.4(5)
C8A C5A C6A C7A 180.0(4)
C5A C6A C7A S1A -0.3(4)
C4A S1A C7A C6A 0.7(3)
C4A C5A C8A C9A -1.9(5)
C6A C5A C8A C9A 177.7(4)
C4A C5A C8A C11A 175.8(3)
C6A C5A C8A C11A -4.6(6)
C5A C8A C9A N2A -0.6(5)
C11A C8A C9A N2A -178.1(3)
C5A C8A C9A C14A 178.9(3)
C11A C8A C9A C14A 1.4(6)
N1A N2A C9A C8A -177.2(3)
C3A N2A C9A C8A 2.7(5)
N1A N2A C9A C14A 3.2(5)
C3A N2A C9A C14A -176.9(3)
N1A C1A C10A F1A -175.9(4)
C2A C1A C10A F1A 6.3(6)
N1A C1A C10A F2A -54.1(5)
C2A C1A C10A F2A 128.1(4)
N1A C1A C10A F3A 63.8(5)
C2A C1A C10A F3A -114.0(4)
C9A C8A C11A C12A 103.6(4)
C5A C8A C11A C12A -74.0(4)
C8A C11A C12A C13A 161.1(3)
C8A C9A C14A C15A -97.5(4)
N2A C9A C14A C15A 82.0(4)
C9A C14A C15A C16A -179.8(3)
